data_7223785
loop_
_publ_author_name
'Zhang, Yang'
'Cong, Hengjiang'
'Ji, Nianjing'
'Liu, Jian'
'Duan, Xiulan'
'Li, Jing'
'Cao, Wenwu'
'Wang, Jiyang'
'Jiang, Huaidong'

_publ_section_title
;
 Effect of high bismuth deficiency on structure and oxide ion conductivity
 of a Bi0.55MoO4single crystal
;
_journal_issue 45
_journal_name_full CrystEngComm
_journal_page_first 8746
_journal_paper_doi 10.1039/C5CE01765C
_journal_volume 17
_journal_year 2015
_chemical_formula_sum 'Bi2 Mo3 O12'
_chemical_formula_weight 897.78
_chemical_name_systematic
; 
 ? 
;
_space_group_IT_number 14
_symmetry_cell_setting monoclinic
_symmetry_space_group_name_Hall '-P 2yn'
_symmetry_space_group_name_H-M 'P 1 21/n 1'
_atom_sites_solution_hydrogens none
_atom_sites_solution_primary direct
_atom_sites_solution_secondary difmap
_audit_creation_method SHELXL-97
_audit_update_record
;
2015-09-03 deposited with the CCDC.
2015-10-19 downloaded from the CCDC.
;
_cell_angle_alpha 90.00
_cell_angle_beta 103.3640(10)
_cell_angle_gamma 90.00
_cell_formula_units_Z 4
_cell_length_a 7.71500(10)
_cell_length_b 11.5101(2)
_cell_length_c 11.1237(2)
_cell_measurement_reflns_used 9909
_cell_measurement_temperature 296(2)
_cell_measurement_theta_max 34.22
_cell_measurement_theta_min 2.58
_cell_volume 961.04(3)
_computing_cell_refinement 'Bruker SAINT'
_computing_data_collection 'Bruker APEX2'
_computing_data_reduction 'Bruker SAINT'
_computing_molecular_graphics 'Bruker SHELXTL'
_computing_publication_material 'Bruker SHELXTL'
_computing_structure_refinement 'SHELXL-97 (Sheldrick, 2008)'
_computing_structure_solution 'SHELXS-97 (Sheldrick, 2008)'
_diffrn_ambient_temperature 296(2)
_diffrn_measured_fraction_theta_full 1.000
_diffrn_measured_fraction_theta_max 1.000
_diffrn_measurement_device_type 'Bruker APEX-II CCD'
_diffrn_measurement_method '\w scans'
_diffrn_radiation_monochromator graphite
_diffrn_radiation_source 'fine-focus sealed tube'
_diffrn_radiation_type MoK\a
_diffrn_radiation_wavelength 0.71073
_diffrn_reflns_av_R_equivalents 0.0534
_diffrn_reflns_av_sigmaI/netI 0.0253
_diffrn_reflns_limit_h_max 9
_diffrn_reflns_limit_h_min -9
_diffrn_reflns_limit_k_max 14
_diffrn_reflns_limit_k_min -14
_diffrn_reflns_limit_l_max 14
_diffrn_reflns_limit_l_min -14
_diffrn_reflns_number 18848
_diffrn_reflns_theta_full 27.00
_diffrn_reflns_theta_max 27.00
_diffrn_reflns_theta_min 2.58
_exptl_absorpt_coefficient_mu 40.369
_exptl_absorpt_correction_T_max 0.7468
_exptl_absorpt_correction_T_min 0.4314
_exptl_absorpt_correction_type numerical
_exptl_absorpt_process_details 'Bruker SADABS'
_exptl_crystal_colour colorless
_exptl_crystal_density_diffrn 6.205
_exptl_crystal_density_method 'not measured'
_exptl_crystal_description ball
_exptl_crystal_F_000 1552
_exptl_crystal_size_max 0.09
_exptl_crystal_size_mid 0.08
_exptl_crystal_size_min 0.06
_refine_diff_density_max 2.841
_refine_diff_density_min -1.012
_refine_diff_density_rms 0.434
_refine_ls_extinction_coef 0.00596(17)
_refine_ls_extinction_expression Fc^*^=kFc[1+0.001xFc^2^\l^3^/sin(2\q)]^-1/4^
_refine_ls_extinction_method SHELXL
_refine_ls_goodness_of_fit_ref 1.149
_refine_ls_hydrogen_treatment none
_refine_ls_matrix_type full
_refine_ls_number_parameters 155
_refine_ls_number_reflns 2092
_refine_ls_number_restraints 0
_refine_ls_restrained_S_all 1.149
_refine_ls_R_factor_all 0.0247
_refine_ls_R_factor_gt 0.0237
_refine_ls_shift/su_max 0.001
_refine_ls_shift/su_mean 0.000
_refine_ls_structure_factor_coef Fsqd
_refine_ls_weighting_details 'calc w=1/[\s^2^(Fo^2^)+(0.0326P)^2^+1.9769P] where P=(Fo^2^+2Fc^2^)/3'
_refine_ls_weighting_scheme calc
_refine_ls_wR_factor_gt 0.0587
_refine_ls_wR_factor_ref 0.0595
_reflns_number_gt 2018
_reflns_number_total 2092
_reflns_threshold_expression >2sigma(I)
_cod_data_source_file c5ce01765c2.cif
_cod_data_source_block new2
_cod_depositor_comments
;
The following automatic conversions were performed:

'_symmetry_cell_setting' value 'Monoclinic' changed to 'monoclinic'
according to
/usr/data/users/saulius/crontab/automatic-downloads/current/RSC/lib/dictionaries/cif_core.dic
dictionary named 'cif_core.dic' version 2.4.2 from 2011-04-26.

'_exptl_absorpt_correction_type' value 'Numerical' changed to
'numerical' according to
/usr/data/users/saulius/crontab/automatic-downloads/current/RSC/lib/dictionaries/cif_core.dic
dictionary named 'cif_core.dic' version 2.4.2 from 2011-04-26.

Automatic conversion script
Id: cif_fix_values 4268 2015-11-12 08:31:59Z antanas 
;
_cod_original_sg_symbol_H-M P2(1)/n
_cod_database_code 7223785

loop_
_symmetry_equiv_pos_as_xyz
'x, y, z'
'-x+1/2, y+1/2, -z+1/2'
'-x, -y, -z'
'x-1/2, -y-1/2, z-1/2'

loop_
_atom_site_label
_atom_site_type_symbol
_atom_site_fract_x
_atom_site_fract_y
_atom_site_fract_z
_atom_site_U_iso_or_equiv
_atom_site_adp_type
_atom_site_occupancy
_atom_site_symmetry_multiplicity
_atom_site_calc_flag
Bi1 Bi 0.99586(3) 0.362090(19) 0.75579(2) 0.01404(10) Uani 1 1 d
Bi2 Bi 0.67580(3) 0.37011(2) 0.08372(2) 0.01509(10) Uani 1 1 d
Mo2 Mo 0.68741(7) 0.15135(4) 0.60944(5) 0.01391(13) Uani 1 1 d
Mo1 Mo 0.88419(7) 0.38886(5) 0.41660(5) 0.01405(13) Uani 1 1 d
Mo3 Mo 0.46143(7) 0.36686(4) 0.69562(5) 0.01538(14) Uani 1 1 d
O1 O 0.6926(5) 0.3155(4) 0.6983(4) 0.0197(9) Uani 1 1 d
O2 O 0.2445(5) 0.2908(4) 0.6979(4) 0.0165(9) Uani 1 1 d
O3 O 0.7117(5) 0.3005(4) 0.4345(4) 0.0203(9) Uani 1 1 d
O4 O 0.9342(5) 0.1958(4) 0.6526(4) 0.0162(8) Uani 1 1 d
O5 O 0.6796(6) 0.0526(4) 0.7227(4) 0.0220(9) Uani 1 1 d
O6 O 0.9558(5) 0.4492(4) 0.5811(4) 0.0153(8) Uani 1 1 d
O7 O 0.8196(5) 0.4465(4) 0.2561(4) 0.0158(8) Uani 1 1 d
O8 O 1.0539(5) 0.2921(4) 0.4131(4) 0.0214(9) Uani 1 1 d
O9 O 0.4961(6) 0.4407(4) 0.8347(4) 0.0217(9) Uani 1 1 d
O10 O 0.4505(5) 0.2061(4) 0.5723(4) 0.0213(9) Uani 1 1 d
O11 O 0.6935(6) 0.0638(4) 0.4811(4) 0.0215(9) Uani 1 1 d
O12 O 0.3935(7) 0.4690(4) 0.5849(4) 0.0258(10) Uani 1 1 d

loop_
_atom_site_aniso_label
_atom_site_aniso_U_11
_atom_site_aniso_U_22
_atom_site_aniso_U_33
_atom_site_aniso_U_23
_atom_site_aniso_U_13
_atom_site_aniso_U_12
Bi1 0.01567(14) 0.01233(15) 0.01406(15) -0.00028(7) 0.00333(9) -0.00073(7)
Bi2 0.01543(15) 0.01250(16) 0.01609(16) 0.00129(7) 0.00106(10) -0.00027(7)
Mo2 0.0137(2) 0.0089(2) 0.0196(3) -0.00155(19) 0.00490(19) -0.00031(17)
Mo1 0.0192(3) 0.0083(2) 0.0140(3) -0.00004(18) 0.00251(18) -0.00058(19)
Mo3 0.0141(3) 0.0111(3) 0.0214(3) 0.00079(18) 0.0051(2) 0.00011(17)
O1 0.0141(19) 0.014(2) 0.031(2) -0.0068(19) 0.0059(17) -0.0002(16)
O2 0.0123(18) 0.014(2) 0.023(2) -0.0060(17) 0.0037(16) -0.0022(15)
O3 0.022(2) 0.015(2) 0.024(2) -0.0009(17) 0.0065(18) -0.0027(17)
O4 0.0106(17) 0.015(2) 0.023(2) -0.0041(17) 0.0035(15) -0.0005(15)
O5 0.022(2) 0.018(2) 0.027(2) 0.0047(18) 0.0075(18) 0.0008(18)
O6 0.022(2) 0.010(2) 0.013(2) -0.0007(15) 0.0036(16) -0.0010(16)
O7 0.0182(19) 0.011(2) 0.016(2) -0.0001(16) 0.0004(16) 0.0000(16)
O8 0.024(2) 0.013(2) 0.027(2) 0.0015(17) 0.0055(19) 0.0009(17)
O9 0.020(2) 0.018(2) 0.026(2) 0.0023(18) 0.0023(18) -0.0005(17)
O10 0.0141(19) 0.016(2) 0.034(3) 0.0038(18) 0.0055(18) 0.0008(16)
O11 0.024(2) 0.014(2) 0.024(2) -0.0041(18) 0.0006(18) 0.0022(17)
O12 0.036(2) 0.018(2) 0.026(2) 0.0035(19) 0.013(2) 0.003(2)

loop_
_atom_type_symbol
_atom_type_description
_atom_type_scat_dispersion_real
_atom_type_scat_dispersion_imag
_atom_type_scat_source
O O 0.0106 0.0060 'International Tables Vol C Tables 4.2.6.8 and 6.1.1.4'
Mo Mo -1.6832 0.6857 'International Tables Vol C Tables 4.2.6.8 and 6.1.1.4'
Bi Bi -4.1077 10.2566 'International Tables Vol C Tables 4.2.6.8 and 6.1.1.4'

loop_
_geom_angle_atom_site_label_1
_geom_angle_atom_site_label_2
_geom_angle_atom_site_label_3
_geom_angle
_geom_angle_site_symmetry_1
_geom_angle_site_symmetry_3
O6 Bi1 O4 88.05(15) . .
O6 Bi1 O2 82.46(15) . 1_655
O4 Bi1 O2 69.12(14) . 1_655
O6 Bi1 O1 86.21(16) . .
O4 Bi1 O1 65.22(14) . .
O2 Bi1 O1 133.19(14) 1_655 .
O6 Bi1 O5 73.85(15) . 2_656
O4 Bi1 O5 135.59(14) . 2_656
O2 Bi1 O5 143.45(14) 1_655 2_656
O1 Bi1 O5 73.24(14) . 2_656
O6 Bi1 O7 62.05(14) . 3_766
O4 Bi1 O7 138.11(14) . 3_766
O2 Bi1 O7 77.90(13) 1_655 3_766
O1 Bi1 O7 133.89(14) . 3_766
O5 Bi1 O7 66.55(14) 2_656 3_766
O6 Bi1 O11 127.88(14) . 4_666
O4 Bi1 O11 138.06(14) . 4_666
O2 Bi1 O11 92.46(14) 1_655 4_666
O1 Bi1 O11 128.94(14) . 4_666
O5 Bi1 O11 81.15(14) 2_656 4_666
O7 Bi1 O11 66.16(13) 3_766 4_666
O7 Bi2 O2 80.08(15) . 4_665
O7 Bi2 O4 97.32(15) . 4_565
O2 Bi2 O4 69.05(15) 4_665 4_565
O7 Bi2 O10 85.10(15) . 4_665
O2 Bi2 O10 67.63(15) 4_665 4_665
O4 Bi2 O10 135.47(16) 4_565 4_665
O7 Bi2 O11 75.36(15) . 2_655
O2 Bi2 O11 143.65(14) 4_665 2_655
O4 Bi2 O11 140.00(14) 4_565 2_655
O10 Bi2 O11 83.80(15) 4_665 2_655
O7 Bi2 O8 159.30(14) . 4_565
O2 Bi2 O8 79.83(14) 4_665 4_565
O4 Bi2 O8 80.05(14) 4_565 4_565
O10 Bi2 O8 82.72(14) 4_665 4_565
O11 Bi2 O8 119.62(14) 2_655 4_565
O5 Mo2 O11 103.3(2) . .
O5 Mo2 O10 100.7(2) . .
O11 Mo2 O10 102.7(2) . .
O5 Mo2 O4 101.2(2) . .
O11 Mo2 O4 98.32(19) . .
O10 Mo2 O4 145.02(19) . .
O5 Mo2 O1 104.4(2) . .
O11 Mo2 O1 152.3(2) . .
O10 Mo2 O1 73.65(18) . .
O4 Mo2 O1 74.72(16) . .
O3 Mo1 O8 103.4(2) . .
O3 Mo1 O7 106.18(19) . .
O8 Mo1 O7 104.16(19) . .
O3 Mo1 O6 99.41(19) . .
O8 Mo1 O6 101.69(19) . .
O7 Mo1 O6 137.84(18) . .
O3 Mo1 O6 158.68(18) . 3_766
O8 Mo1 O6 96.80(18) . 3_766
O7 Mo1 O6 74.83(16) . 3_766
O6 Mo1 O6 69.49(18) . 3_766
O12 Mo3 O9 105.5(2) . .
O12 Mo3 O1 111.3(2) . .
O9 Mo3 O1 101.01(19) . .
O12 Mo3 O2 101.8(2) . .
O9 Mo3 O2 99.75(19) . .
O1 Mo3 O2 134.04(18) . .
O12 Mo3 O10 99.3(2) . .
O9 Mo3 O10 155.16(18) . .
O1 Mo3 O10 69.99(16) . .
O2 Mo3 O10 74.03(15) . .
Mo3 O1 Mo2 110.93(19) . .
Mo3 O1 Bi1 145.1(2) . .
Mo2 O1 Bi1 103.94(16) . .
Mo3 O2 Bi2 117.94(19) . 4_566
Mo3 O2 Bi1 129.3(2) . 1_455
Bi2 O2 Bi1 110.40(16) 4_566 1_455
Mo2 O4 Bi1 116.04(19) . .
Mo2 O4 Bi2 131.4(2) . 4_666
Bi1 O4 Bi2 111.21(16) . 4_666
Mo2 O5 Bi1 137.1(2) . 2_646
Mo1 O6 Bi1 130.2(2) . .
Mo1 O6 Mo1 110.51(18) . 3_766
Bi1 O6 Mo1 114.61(17) . 3_766
Mo1 O7 Bi2 132.3(2) . .
Mo1 O7 Bi1 108.49(17) . 3_766
Bi2 O7 Bi1 117.72(17) . 3_766
Mo1 O8 Bi2 125.4(2) . 4_666
Mo2 O10 Mo3 103.82(19) . .
Mo2 O10 Bi2 135.4(2) . 4_566
Mo3 O10 Bi2 100.35(16) . 4_566
Mo2 O11 Bi2 142.9(2) . 2_645
Mo2 O11 Bi1 116.7(2) . 4_565
Bi2 O11 Bi1 100.41(14) 2_645 4_565

loop_
_geom_bond_atom_site_label_1
_geom_bond_atom_site_label_2
_geom_bond_distance
_geom_bond_site_symmetry_2
Bi1 O6 2.145(4) .
Bi1 O4 2.226(4) .
Bi1 O2 2.311(4) 1_655
Bi1 O1 2.341(4) .
Bi1 O5 2.617(4) 2_656
Bi1 O7 2.643(4) 3_766
Bi1 O11 2.751(4) 4_666
Bi2 O7 2.167(4) .
Bi2 O2 2.240(4) 4_665
Bi2 O4 2.302(4) 4_565
Bi2 O10 2.324(4) 4_665
Bi2 O11 2.616(4) 2_655
Bi2 O8 2.673(4) 4_565
Mo2 O5 1.707(4) .
Mo2 O11 1.756(4) .
Mo2 O10 1.886(4) .
Mo2 O4 1.922(4) .
Mo2 O1 2.128(4) .
Mo1 O3 1.723(4) .
Mo1 O8 1.726(4) .
Mo1 O7 1.861(4) .
Mo1 O6 1.915(4) .
Mo1 O6 2.233(4) 3_766
Mo3 O12 1.696(5) .
Mo3 O9 1.730(5) .
Mo3 O1 1.873(4) .
Mo3 O2 1.894(4) .
Mo3 O10 2.293(5) .
O2 Bi2 2.240(4) 4_566
O2 Bi1 2.311(4) 1_455
O4 Bi2 2.302(4) 4_666
O5 Bi1 2.617(4) 2_646
O6 Mo1 2.232(4) 3_766
O7 Bi1 2.643(4) 3_766
O8 Bi2 2.673(4) 4_666
O10 Bi2 2.324(4) 4_566
O11 Bi2 2.616(4) 2_645
O11 Bi1 2.751(4) 4_565
